data_2211040
loop_
_publ_author_name
'He, Hong-Shan'

_publ_section_title
;
 Bis[2-(1<i>H</i>-imidazol-2-yl)phenolato-\k^2^<i>N</i>,<i>O</i>]zinc(II)
 methanol solvate
;
_journal_coeditor_code HG2110
_journal_issue 11
_journal_name_full 'Acta Crystallographica Section E'
_journal_page_first m3042
_journal_page_last m3043
_journal_paper_doi 10.1107/S1600536806042796
_journal_volume 62
_journal_year 2006
_chemical_formula_iupac '[Zn (C9 H7 N2 O1)2], C H4 O'
_chemical_formula_moiety 'C18 H14 N4 O2 Zn, C H4 O'
_chemical_formula_sum 'C19 H18 N4 O3 Zn'
_chemical_formula_weight 415.74
_chemical_name_systematic
;
Bis[2-(1H-imidazol-2-yl)phenolato-\k^2^N,O]zinc(II) methanol solvate
;
_space_group_IT_number 61
_symmetry_cell_setting orthorhombic
_symmetry_space_group_name_Hall '-P 2ac 2ab'
_symmetry_space_group_name_H-M 'P b c a'
_atom_sites_solution_hydrogens geom
_atom_sites_solution_primary direct
_atom_sites_solution_secondary difmap
_cell_angle_alpha 90.00
_cell_angle_beta 90.00
_cell_angle_gamma 90.00
_cell_formula_units_Z 8
_cell_length_a 9.6943(19)
_cell_length_b 14.775(3)
_cell_length_c 25.693(5)
_cell_measurement_reflns_used 2963
_cell_measurement_temperature 293(2)
_cell_measurement_theta_max 27.89
_cell_measurement_theta_min 2.63
_cell_volume 3680.1(13)
_computing_cell_refinement 'SAINT-Plus (Bruker, 1998)'
_computing_data_collection 'SMART (Bruker, 1998)'
_computing_data_reduction SAINT-Plus
_computing_molecular_graphics 'ORTEP-3 for Windows (Farrugia, 1997)'
_computing_publication_material 'WinGX (Farrugia, 1999)'
_computing_structure_refinement 'SHELXL97 (Sheldrick, 1997)'
_computing_structure_solution 'SHELXS97 (Sheldrick, 1997)'
_diffrn_ambient_temperature 293(2)
_diffrn_measured_fraction_theta_full 0.990
_diffrn_measured_fraction_theta_max 0.990
_diffrn_measurement_device_type 'Bruker SMART 1K CCD'
_diffrn_measurement_method '\f and \w'
_diffrn_radiation_monochromator graphite
_diffrn_radiation_source 'fine-focus sealed tube'
_diffrn_radiation_type MoK\a
_diffrn_radiation_wavelength 0.71073
_diffrn_reflns_av_R_equivalents 0.0915
_diffrn_reflns_av_sigmaI/netI 0.0643
_diffrn_reflns_limit_h_max 11
_diffrn_reflns_limit_h_min -11
_diffrn_reflns_limit_k_max 17
_diffrn_reflns_limit_k_min -17
_diffrn_reflns_limit_l_max 30
_diffrn_reflns_limit_l_min -30
_diffrn_reflns_number 21238
_diffrn_reflns_theta_full 25.25
_diffrn_reflns_theta_max 25.25
_diffrn_reflns_theta_min 2.63
_diffrn_standards_decay_% 0
_diffrn_standards_number 0
_exptl_absorpt_coefficient_mu 1.362
_exptl_absorpt_correction_T_max 0.769
_exptl_absorpt_correction_T_min 0.762
_exptl_absorpt_correction_type multi-scan
_exptl_absorpt_process_details '(SADABS; Sheldrick, 2002)'
_exptl_crystal_colour yellow
_exptl_crystal_density_diffrn 1.501
_exptl_crystal_density_method 'not measured'
_exptl_crystal_description Prism
_exptl_crystal_F_000 1712
_exptl_crystal_size_max 0.20
_exptl_crystal_size_mid 0.20
_exptl_crystal_size_min 0.20
_refine_diff_density_max 0.611
_refine_diff_density_min -0.590
_refine_ls_extinction_coef 0.0030(4)
_refine_ls_extinction_expression Fc^*^=kFc[1+0.001xFc^2^\l^3^/sin(2\q)]^-1/4^
_refine_ls_extinction_method SHELXL97
_refine_ls_goodness_of_fit_ref 1.167
_refine_ls_hydrogen_treatment mixed
_refine_ls_matrix_type full
_refine_ls_number_parameters 255
_refine_ls_number_reflns 3307
_refine_ls_number_restraints 0
_refine_ls_restrained_S_all 1.167
_refine_ls_R_factor_all 0.1775
_refine_ls_R_factor_gt 0.0857
_refine_ls_shift/su_max 0.000
_refine_ls_shift/su_mean 0.000
_refine_ls_structure_factor_coef Fsqd
_refine_ls_weighting_details 'calc w=1/[\s^2^(Fo^2^)+(0.031P)^2^+33.0999P] where P=(Fo^2^+2Fc^2^)/3'
_refine_ls_weighting_scheme calc
_refine_ls_wR_factor_gt 0.1591
_refine_ls_wR_factor_ref 0.2139
_reflns_number_gt 1837
_reflns_number_total 3307
_reflns_threshold_expression I>2\s(I)
_cod_data_source_file hg2110.cif
_cod_data_source_block I
_cod_database_code 2211040
_cod_database_fobs_code 2211040

loop_
_symmetry_equiv_pos_as_xyz
'x, y, z'
'-x+1/2, -y, z+1/2'
'x+1/2, -y+1/2, -z'
'-x, y+1/2, -z+1/2'
'-x, -y, -z'
'x-1/2, y, -z-1/2'
'-x-1/2, y-1/2, z'
'x, -y-1/2, z-1/2'

loop_
_atom_site_type_symbol
_atom_site_label
_atom_site_fract_x
_atom_site_fract_y
_atom_site_fract_z
_atom_site_U_iso_or_equiv
_atom_site_adp_type
_atom_site_calc_flag
_atom_site_refinement_flags
_atom_site_occupancy
Zn Zn1 0.35438(11) 0.53054(8) 0.62891(4) 0.0524(4) Uani d . 1
N N1 0.3573(7) 0.5988(5) 0.5650(3) 0.0507(19) Uani d . 1
N N2 0.4376(9) 0.6534(6) 0.4925(3) 0.054(2) Uani d . 1
N N3 0.2767(7) 0.5657(5) 0.6959(3) 0.0509(19) Uani d . 1
N N4 0.1764(8) 0.5462(6) 0.7706(3) 0.056(2) Uani d . 1
C C1 0.2499(10) 0.6364(7) 0.5366(4) 0.063(3) Uani d . 1
H H1 0.1584 0.6387 0.5475 0.076 Uiso calc R 1
C C2 0.2973(11) 0.6689(8) 0.4914(4) 0.069(3) Uani d . 1
H H2 0.2465 0.6960 0.4649 0.083 Uiso calc R 1
C C3 0.4707(10) 0.6112(6) 0.5369(3) 0.050(2) Uani d . 1
C C4 0.6113(8) 0.5813(6) 0.5503(3) 0.042(2) Uani d . 1
C C5 0.7183(9) 0.6001(6) 0.5149(3) 0.051(2) Uani d . 1
H H5 0.6983 0.6307 0.4842 0.061 Uiso calc R 1
C C6 0.8536(10) 0.5739(8) 0.5251(4) 0.066(3) Uani d . 1
H H6 0.9235 0.5871 0.5016 0.079 Uiso calc R 1
C C7 0.8823(10) 0.5285(8) 0.5700(4) 0.069(3) Uani d . 1
H H7 0.9726 0.5107 0.5766 0.082 Uiso calc R 1
C C8 0.7824(8) 0.5084(7) 0.6055(4) 0.056(3) Uani d . 1
H H8 0.8054 0.4773 0.6358 0.067 Uiso calc R 1
C C9 0.6455(9) 0.5343(7) 0.5967(3) 0.048(2) Uani d . 1
C C10 0.3239(11) 0.6299(7) 0.7308(4) 0.063(3) Uani d . 1
H H10 0.3879 0.6749 0.7231 0.076 Uiso calc R 1
C C11 0.2639(11) 0.6179(7) 0.7772(4) 0.063(3) Uani d . 1
H H11 0.2787 0.6511 0.8075 0.076 Uiso calc R 1
C C12 0.1860(8) 0.5154(6) 0.7220(3) 0.044(2) Uani d . 1
C C13 0.1080(8) 0.4398(7) 0.7012(3) 0.050(2) Uani d . 1
C C14 -0.0080(10) 0.4072(7) 0.7274(4) 0.056(3) Uani d . 1
H H14 -0.0329 0.4346 0.7586 0.068 Uiso calc R 1
C C15 -0.0865(10) 0.3374(8) 0.7097(4) 0.068(3) Uani d . 1
H H15 -0.1637 0.3183 0.7281 0.082 Uiso calc R 1
C C16 -0.0500(10) 0.2960(7) 0.6644(4) 0.063(3) Uani d . 1
H H16 -0.1034 0.2483 0.6521 0.076 Uiso calc R 1
C C17 0.0637(10) 0.3229(7) 0.6364(4) 0.062(3) Uani d . 1
H H17 0.0869 0.2927 0.6059 0.074 Uiso calc R 1
C C18 0.1451(9) 0.3957(6) 0.6537(3) 0.046(2) Uani d . 1
O O1 0.5525(6) 0.5156(5) 0.6338(2) 0.0619(18) Uani d . 1
O O2 0.2540(6) 0.4182(4) 0.6259(2) 0.0580(17) Uani d . 1
O O3 0.5697(8) 0.7099(6) 0.4025(3) 0.076(2) Uani d . 1
H H22 0.6372 0.6828 0.3912 0.114 Uiso calc R 1
C C19 0.4875(16) 0.7379(11) 0.3613(5) 0.123(6) Uani d . 1
H H19A 0.4228 0.7824 0.3734 0.185 Uiso calc R 1
H H19B 0.4385 0.6869 0.3474 0.185 Uiso calc R 1
H H19C 0.5445 0.7639 0.3347 0.185 Uiso calc R 1
H H20 0.482(10) 0.651(7) 0.469(4) 0.06(4) Uiso d . 1
H H21 0.142(10) 0.522(7) 0.796(4) 0.07(3) Uiso d . 1

loop_
_atom_site_aniso_label
_atom_site_aniso_U_11
_atom_site_aniso_U_22
_atom_site_aniso_U_33
_atom_site_aniso_U_12
_atom_site_aniso_U_13
_atom_site_aniso_U_23
Zn1 0.0438(6) 0.0731(8) 0.0402(6) -0.0055(6) 0.0050(5) 0.0032(6)
N1 0.039(4) 0.065(5) 0.048(4) -0.003(4) 0.005(4) -0.001(4)
N2 0.059(5) 0.069(6) 0.033(5) 0.006(5) 0.007(4) 0.007(4)
N3 0.046(4) 0.059(5) 0.047(4) -0.008(4) 0.005(4) -0.002(4)
N4 0.050(5) 0.078(6) 0.038(4) -0.003(5) 0.009(4) -0.003(4)
C1 0.044(5) 0.074(7) 0.072(7) 0.015(5) -0.001(5) 0.002(6)
C2 0.059(7) 0.098(9) 0.049(6) 0.014(6) -0.003(5) 0.012(6)
C3 0.058(6) 0.057(6) 0.036(5) -0.001(5) 0.001(4) 0.001(4)
C4 0.037(5) 0.056(6) 0.034(4) -0.003(4) -0.004(4) -0.004(4)
C5 0.056(6) 0.058(6) 0.039(5) -0.005(5) 0.007(4) -0.004(4)
C6 0.042(5) 0.091(8) 0.066(7) 0.009(6) 0.016(5) 0.012(6)
C7 0.049(6) 0.098(9) 0.059(6) 0.001(6) 0.001(5) 0.008(6)
C8 0.034(5) 0.093(8) 0.041(5) -0.003(5) -0.004(4) 0.003(5)
C9 0.041(4) 0.069(6) 0.033(4) -0.008(5) 0.000(4) -0.002(5)
C10 0.067(7) 0.065(7) 0.057(6) -0.010(6) 0.010(5) -0.001(5)
C11 0.065(7) 0.067(7) 0.057(6) -0.001(6) 0.001(6) -0.017(5)
C12 0.034(4) 0.062(6) 0.036(5) 0.002(4) 0.000(4) -0.004(4)
C13 0.035(5) 0.069(7) 0.045(5) -0.001(4) 0.005(4) 0.014(5)
C14 0.062(6) 0.054(6) 0.054(6) -0.005(5) 0.006(5) -0.001(5)
C15 0.051(6) 0.073(8) 0.081(8) -0.010(6) 0.013(6) 0.002(6)
C16 0.056(6) 0.059(7) 0.075(7) -0.008(5) -0.006(6) 0.001(6)
C17 0.063(6) 0.065(7) 0.057(6) 0.003(6) 0.005(5) 0.004(5)
C18 0.046(5) 0.048(5) 0.045(5) 0.004(5) 0.003(5) 0.003(4)
O1 0.047(3) 0.101(5) 0.038(3) -0.009(4) -0.007(3) 0.010(4)
O2 0.052(4) 0.070(4) 0.052(4) -0.010(3) 0.017(3) -0.007(3)
O3 0.068(5) 0.099(6) 0.061(5) 0.010(5) 0.014(4) 0.003(4)
C19 0.144(13) 0.149(14) 0.078(9) 0.056(12) -0.022(9) 0.013(9)

loop_
_atom_type_symbol
_atom_type_description
_atom_type_scat_dispersion_real
_atom_type_scat_dispersion_imag
_atom_type_scat_source
C C 0.0033 0.0016 'International Tables Vol C Tables 4.2.6.8 and 6.1.1.4'
H H 0.0000 0.0000 'International Tables Vol C Tables 4.2.6.8 and 6.1.1.4'
N N 0.0061 0.0033 'International Tables Vol C Tables 4.2.6.8 and 6.1.1.4'
O O 0.0106 0.0060 'International Tables Vol C Tables 4.2.6.8 and 6.1.1.4'
Zn Zn 0.2839 1.4301 'International Tables Vol C Tables 4.2.6.8 and 6.1.1.4'

loop_
_geom_angle_atom_site_label_1
_geom_angle_atom_site_label_2
_geom_angle_atom_site_label_3
_geom_angle
_geom_angle_publ_flag
O2 Zn1 N1 115.1(3) yes
O2 Zn1 O1 113.9(3) yes
N1 Zn1 O1 95.8(3) yes
O2 Zn1 N3 94.0(3) yes
N1 Zn1 N3 128.2(3) yes
O1 Zn1 N3 110.9(3) yes
C3 N1 C1 106.3(8) ?
C3 N1 Zn1 123.2(6) ?
C1 N1 Zn1 130.2(6) ?
C3 N2 C2 109.4(9) ?
C3 N2 H20 122(8) ?
C2 N2 H20 124(8) ?
C12 N3 C10 106.0(7) ?
C12 N3 Zn1 123.4(6) ?
C10 N3 Zn1 128.8(6) ?
C12 N4 C11 109.7(8) ?
C12 N4 H21 129(8) ?
C11 N4 H21 120(8) ?
C2 C1 N1 110.0(9) ?
C2 C1 H1 125.0 ?
N1 C1 H1 125.0 ?
C1 C2 N2 105.1(9) ?
C1 C2 H2 127.5 ?
N2 C2 H2 127.5 ?
N1 C3 N2 109.2(8) ?
N1 C3 C4 126.7(8) ?
N2 C3 C4 124.1(8) ?
C5 C4 C9 117.9(8) ?
C5 C4 C3 118.1(8) ?
C9 C4 C3 124.0(7) ?
C6 C5 C4 121.2(9) ?
C6 C5 H5 119.4 ?
C4 C5 H5 119.4 ?
C7 C6 C5 119.2(9) ?
C7 C6 H6 120.4 ?
C5 C6 H6 120.4 ?
C6 C7 C8 121.9(10) ?
C6 C7 H7 119.0 ?
C8 C7 H7 119.0 ?
C7 C8 C9 120.4(9) ?
C7 C8 H8 119.8 ?
C9 C8 H8 119.8 ?
O1 C9 C8 117.9(8) ?
O1 C9 C4 122.7(8) ?
C8 C9 C4 119.3(8) ?
C11 C10 N3 110.0(9) ?
C11 C10 H10 125.0 ?
N3 C10 H10 125.0 ?
C10 C11 N4 105.2(9) ?
C10 C11 H11 127.4 ?
N4 C11 H11 127.4 ?
N3 C12 N4 109.1(8) ?
N3 C12 C13 126.1(8) ?
N4 C12 C13 124.8(8) ?
C14 C13 C18 117.3(9) ?
C14 C13 C12 120.5(9) ?
C18 C13 C12 122.2(8) ?
C15 C14 C13 123.4(10) ?
C15 C14 H14 118.3 ?
C13 C14 H14 118.3 ?
C16 C15 C14 118.8(10) ?
C16 C15 H15 120.6 ?
C14 C15 H15 120.6 ?
C15 C16 C17 121.7(10) ?
C15 C16 H16 119.1 ?
C17 C16 H16 119.1 ?
C16 C17 C18 120.4(10) ?
C16 C17 H17 119.8 ?
C18 C17 H17 119.8 ?
O2 C18 C17 118.2(8) ?
O2 C18 C13 123.4(8) ?
C17 C18 C13 118.4(8) ?
C9 O1 Zn1 126.7(5) ?
C18 O2 Zn1 127.0(6) ?
C19 O3 H22 109.5 ?
O3 C19 H19A 109.5 ?
O3 C19 H19B 109.5 ?
H19A C19 H19B 109.5 ?
O3 C19 H19C 109.5 ?
H19A C19 H19C 109.5 ?
H19B C19 H19C 109.5 ?

loop_
_geom_bond_atom_site_label_1
_geom_bond_atom_site_label_2
_geom_bond_distance
_geom_bond_publ_flag
Zn1 O2 1.926(6) yes
Zn1 N1 1.928(7) yes
Zn1 O1 1.937(6) yes
Zn1 N3 1.950(7) yes
N1 C3 1.328(11) ?
N1 C1 1.386(11) ?
N2 C3 1.339(11) ?
N2 C2 1.379(12) ?
N2 H20 0.75(9) ?
N3 C12 1.332(11) ?
N3 C10 1.382(12) ?
N4 C12 1.333(11) ?
N4 C11 1.368(13) ?
N4 H21 0.81(10) ?
C1 C2 1.340(13) ?
C1 H1 0.9300 ?
C2 H2 0.9300 ?
C3 C4 1.474(12) ?
C4 C5 1.407(11) ?
C4 C9 1.420(11) ?
C5 C6 1.393(13) ?
C5 H5 0.9300 ?
C6 C7 1.363(14) ?
C6 H6 0.9300 ?
C7 C8 1.363(12) ?
C7 H7 0.9300 ?
C8 C9 1.400(12) ?
C8 H8 0.9300 ?
C9 O1 1.340(10) ?
C10 C11 1.340(13) ?
C10 H10 0.9300 ?
C11 H11 0.9300 ?
C12 C13 1.451(13) ?
C13 C14 1.396(12) ?
C13 C18 1.431(12) ?
C14 C15 1.360(13) ?
C14 H14 0.9300 ?
C15 C16 1.360(14) ?
C15 H15 0.9300 ?
C16 C17 1.375(13) ?
C16 H16 0.9300 ?
C17 C18 1.406(13) ?
C17 H17 0.9300 ?
C18 O2 1.316(10) ?
O3 C19 1.388(13) ?
O3 H22 0.8200 ?
C19 H19A 0.9600 ?
C19 H19B 0.9600 ?
C19 H19C 0.9600 ?

loop_
_geom_hbond_atom_site_label_D
_geom_hbond_atom_site_label_H
_geom_hbond_atom_site_label_A
_geom_hbond_site_symmetry_A
_geom_hbond_distance_DH
_geom_hbond_distance_HA
_geom_hbond_distance_DA
_geom_hbond_angle_DHA
N2 H20 O3 . 0.75(9) 2.09(10) 2.771(11) 152(11)
N4 H21 O1 6_557 0.81(10) 2.01(10) 2.770(10) 157(10)
O3 H22 O2 5_666 0.82 1.88 2.653(10) 156.6

loop_
_geom_torsion_atom_site_label_1
_geom_torsion_atom_site_label_2
_geom_torsion_atom_site_label_3
_geom_torsion_atom_site_label_4
_geom_torsion
O2 Zn1 N1 C3 -112.0(7)
O1 Zn1 N1 C3 7.8(8)
N3 Zn1 N1 C3 130.2(7)
O2 Zn1 N1 C1 61.6(9)
O1 Zn1 N1 C1 -178.6(8)
N3 Zn1 N1 C1 -56.2(10)
O2 Zn1 N3 C12 -0.1(7)
N1 Zn1 N3 C12 126.5(7)
O1 Zn1 N3 C12 -117.6(7)
O2 Zn1 N3 C10 162.5(8)
N1 Zn1 N3 C10 -70.9(9)
O1 Zn1 N3 C10 45.0(9)
C3 N1 C1 C2 1.7(12)
Zn1 N1 C1 C2 -172.7(8)
N1 C1 C2 N2 -1.8(13)
C3 N2 C2 C1 1.3(13)
C1 N1 C3 N2 -0.8(11)
Zn1 N1 C3 N2 174.1(6)
C1 N1 C3 C4 -178.8(9)
Zn1 N1 C3 C4 -3.9(13)
C2 N2 C3 N1 -0.3(12)
C2 N2 C3 C4 177.8(9)
N1 C3 C4 C5 179.3(9)
N2 C3 C4 C5 1.6(14)
N1 C3 C4 C9 -0.5(15)
N2 C3 C4 C9 -178.1(9)
C9 C4 C5 C6 -0.3(14)
C3 C4 C5 C6 180.0(9)
C4 C5 C6 C7 0.5(16)
C5 C6 C7 C8 -0.4(18)
C6 C7 C8 C9 0.0(17)
C7 C8 C9 O1 -177.7(9)
C7 C8 C9 C4 0.3(15)
C5 C4 C9 O1 177.7(8)
C3 C4 C9 O1 -2.5(14)
C5 C4 C9 C8 -0.2(13)
C3 C4 C9 C8 179.6(9)
C12 N3 C10 C11 0.7(11)
Zn1 N3 C10 C11 -164.2(7)
N3 C10 C11 N4 -1.2(12)
C12 N4 C11 C10 1.2(11)
C10 N3 C12 N4 0.0(10)
Zn1 N3 C12 N4 166.0(6)
C10 N3 C12 C13 179.3(8)
Zn1 N3 C12 C13 -14.7(12)
C11 N4 C12 N3 -0.8(11)
C11 N4 C12 C13 180.0(9)
N3 C12 C13 C14 -163.4(9)
N4 C12 C13 C14 15.7(14)
N3 C12 C13 C18 16.4(14)
N4 C12 C13 C18 -164.5(9)
C18 C13 C14 C15 -0.7(14)
C12 C13 C14 C15 179.1(9)
C13 C14 C15 C16 0.8(16)
C14 C15 C16 C17 0.0(16)
C15 C16 C17 C18 -1.0(16)
C16 C17 C18 O2 179.1(9)
C16 C17 C18 C13 1.1(14)
C14 C13 C18 O2 -178.2(8)
C12 C13 C18 O2 2.0(14)
C14 C13 C18 C17 -0.3(13)
C12 C13 C18 C17 180.0(8)
C8 C9 O1 Zn1 -172.3(7)
C4 C9 O1 Zn1 9.8(13)
O2 Zn1 O1 C9 109.7(8)
N1 Zn1 O1 C9 -11.1(8)
N3 Zn1 O1 C9 -145.8(7)
C17 C18 O2 Zn1 162.6(6)
C13 C18 O2 Zn1 -19.5(12)
N1 Zn1 O2 C18 -119.0(7)
O1 Zn1 O2 C18 131.8(7)
N3 Zn1 O2 C18 16.9(7)
